data_2205950
loop_
_publ_author_name
'Bing-Yu Zhang'
'Jia-Geng Liu'
'Duan-Jun Xu'

_publ_section_title
;Diaqua(5-nitro-1<i>H</i>-benzimidazole-\k<i>N</i>^3^)(oxydiacetato-\k<i>O</i>,<i>O</i>',<i>O</i>'')cobalt(II)
 monohydrate
;
_journal_issue 6
_journal_name_full 'Acta Crystallographica Section E'
_journal_page_first m1128
_journal_page_last m1130
_journal_paper_doi 10.1107/S1600536805014947
_journal_volume 61
_journal_year 2005
_chemical_formula_iupac '[Co (C4 H4 O5) (C7 H5 N3 O2) (H2 O)2], H2 O'
_chemical_formula_moiety 'C11 H13 Co N3 O9, H2 O'
_chemical_formula_sum 'C11 H15 Co N3 O10'
_chemical_formula_weight 408.19
_chemical_name_systematic
;
Diaqua(5-nitro-1H-benzimidazole-\kN^3^)(oxydiacetato-\kO,O',O'')cobalt(II)
monohydrate
;
_space_group_IT_number 14
_symmetry_cell_setting monoclinic
_symmetry_space_group_name_Hall '-P 2ybc'
_symmetry_space_group_name_H-M 'P 1 21/c 1'
_atom_sites_solution_hydrogens mixed
_atom_sites_solution_primary direct
_atom_sites_solution_secondary difmap
_audit_creation_method SHELXL-97
_cell_angle_alpha 90.00
_cell_angle_beta 90.3721(12)
_cell_angle_gamma 90.00
_cell_formula_units_Z 4
_cell_length_a 11.5641(5)
_cell_length_b 10.2592(5)
_cell_length_c 12.7556(6)
_cell_measurement_reflns_used 10912
_cell_measurement_temperature 295(2)
_cell_measurement_theta_max 25.0
_cell_measurement_theta_min 2.4
_cell_volume 1513.27(12)
_computing_cell_refinement PROCESS-AUTO
_computing_data_collection 'PROCESS-AUTO (Rigaku, 1998)'
_computing_data_reduction 'CrystalStructure (Rigaku/MSC, 2002)'
_computing_molecular_graphics 'ORTEP-3 for Windows (Farrugia, 1997)'
_computing_publication_material 'WinGX (Farrugia, 1999)'
_computing_structure_refinement 'SHELXL97 (Sheldrick, 1997)'
_computing_structure_solution 'SIR92 (Altomare <i>et al.</i>, 1993)'
_diffrn_ambient_temperature 295(2)
_diffrn_detector_area_resol_mean 10.00
_diffrn_measured_fraction_theta_full 1.00
_diffrn_measured_fraction_theta_max 1.00
_diffrn_measurement_device_type 'Rigaku R-AXIS RAPID'
_diffrn_measurement_method \w
_diffrn_radiation_monochromator graphite
_diffrn_radiation_source 'fine-focus sealed tube'
_diffrn_radiation_type MoK\a
_diffrn_radiation_wavelength 0.71073
_diffrn_reflns_av_R_equivalents 0.0314
_diffrn_reflns_av_sigmaI/netI 0.0215
_diffrn_reflns_limit_h_max 15
_diffrn_reflns_limit_h_min -15
_diffrn_reflns_limit_k_max 13
_diffrn_reflns_limit_k_min -13
_diffrn_reflns_limit_l_max 14
_diffrn_reflns_limit_l_min -16
_diffrn_reflns_number 14228
_diffrn_reflns_theta_full 27.5
_diffrn_reflns_theta_max 27.5
_diffrn_reflns_theta_min 1.8
_diffrn_standards_number 0
_exptl_absorpt_coefficient_mu 1.197
_exptl_absorpt_correction_T_max 0.902
_exptl_absorpt_correction_T_min 0.740
_exptl_absorpt_correction_type multi-scan
_exptl_absorpt_process_details '(ABSCOR; Higashi, 1995)'
_exptl_crystal_colour red
_exptl_crystal_density_diffrn 1.792
_exptl_crystal_density_method 'not measured'
_exptl_crystal_description plate
_exptl_crystal_F_000 836
_exptl_crystal_size_max 0.31
_exptl_crystal_size_mid 0.20
_exptl_crystal_size_min 0.08
_refine_diff_density_max 0.60
_refine_diff_density_min -0.32
_refine_ls_extinction_method none
_refine_ls_goodness_of_fit_ref 1.097
_refine_ls_hydrogen_treatment constr
_refine_ls_matrix_type full
_refine_ls_number_parameters 226
_refine_ls_number_reflns 3468
_refine_ls_number_restraints 0
_refine_ls_restrained_S_all 1.097
_refine_ls_R_factor_all 0.053
_refine_ls_R_factor_gt 0.042
_refine_ls_shift/su_max 0.001
_refine_ls_shift/su_mean 0.000
_refine_ls_structure_factor_coef Fsqd
_refine_ls_weighting_details 'w = 1/[\s^2^(Fo^2^)+(0.049P)^2^+1.5881P] where P = (Fo^2^+2Fc^2^)/3'
_refine_ls_weighting_scheme calc
_refine_ls_wR_factor_gt 0.106
_refine_ls_wR_factor_ref 0.110
_reflns_number_gt 2938
_reflns_number_total 3468
_reflns_threshold_expression I>2\s(I)
_cod_data_source_file hb6199.cif
_cod_data_source_block I
_cod_depositor_comments
;
The following automatic conversions were performed:

'_atom_sites_solution_hydrogens' value 'difmap and geom' was changed
to 'mixed'.

Automatic conversion script
Id: cif_fix_values 6452 2018-10-05 10:23:21Z andrius 
;
_cod_original_sg_symbol_H-M 'P 21/c'
_cod_database_code 2205950
_cod_database_fobs_code 2205950

loop_
_symmetry_equiv_pos_as_xyz
'x, y, z'
'-x, y+1/2, -z+1/2'
'-x, -y, -z'
'x, -y-1/2, z-1/2'

loop_
_atom_site_label
_atom_site_fract_x
_atom_site_fract_y
_atom_site_fract_z
_atom_site_U_iso_or_equiv
_atom_site_adp_type
_atom_site_calc_flag
_atom_site_refinement_flags
_atom_site_occupancy
_atom_site_type_symbol
Co 0.81293(3) 0.70306(3) 0.40164(3) 0.02797(12) Uani d . 1 Co
N1 0.6708(2) 1.0797(2) 0.3794(2) 0.0437(6) Uani d . 1 N
H1 0.6832 1.1624 0.3801 0.052 Uiso calc R 1 H
N3 0.70764(19) 0.8668(2) 0.38228(19) 0.0335(5) Uani d . 1 N
N4 0.2903(3) 0.7654(3) 0.3546(2) 0.0545(7) Uani d . 1 N
O1 0.69458(17) 0.55624(18) 0.37906(16) 0.0366(4) Uani d . 1 O
O2 0.6649(2) 0.3439(2) 0.3898(2) 0.0527(6) Uani d . 1 O
O3 0.92366(16) 0.53079(19) 0.40151(14) 0.0348(4) Uani d . 1 O
O4 0.87361(18) 0.6990(2) 0.24664(15) 0.0408(5) Uani d . 1 O
O5 0.9943(3) 0.6020(4) 0.13776(19) 0.0914(12) Uani d . 1 O
O6 0.95654(17) 0.8135(2) 0.44664(16) 0.0410(5) Uani d . 1 O
H6A 0.9575 0.8316 0.5150 0.050 Uiso d R 1 H
H6B 1.0183 0.8128 0.4147 0.050 Uiso d R 1 H
O7 0.77940(19) 0.6799(2) 0.56376(16) 0.0441(5) Uani d . 1 O
H7A 0.7056 0.6577 0.5755 0.050 Uiso d R 1 H
H7B 0.8037 0.7205 0.6191 0.050 Uiso d R 1 H
O8 0.3062(2) 0.6474(3) 0.3529(2) 0.0685(7) Uani d . 1 O
O9 0.1923(2) 0.8140(3) 0.3502(3) 0.0856(10) Uani d . 1 O
O1W 0.4351(2) 0.4110(3) 0.3934(2) 0.0692(8) Uani d . 1 O
H1A 0.5105 0.3930 0.3855 0.050 Uiso d R 1 H
H1B 0.4202 0.4957 0.3820 0.050 Uiso d R 1 H
C2 0.7503(3) 0.9860(3) 0.3847(2) 0.0408(7) Uani d . 1 C
H2 0.8291 1.0031 0.3897 0.049 Uiso calc R 1 H
C4 0.4990(2) 0.7969(3) 0.3696(2) 0.0384(6) Uani d . 1 C
H4 0.5108 0.7072 0.3707 0.046 Uiso calc R 1 H
C5 0.3883(3) 0.8529(3) 0.3625(2) 0.0403(7) Uani d . 1 C
C6 0.3684(3) 0.9866(3) 0.3604(2) 0.0483(8) Uani d . 1 C
H6 0.2928 1.0171 0.3555 0.058 Uiso calc R 1 H
C7 0.4558(3) 1.0727(3) 0.3651(2) 0.0463(7) Uani d . 1 C
H7 0.4432 1.1622 0.3635 0.056 Uiso calc R 1 H
C8 0.5664(3) 1.0198(3) 0.3727(2) 0.0378(6) Uani d . 1 C
C9 0.5888(2) 0.8851(3) 0.3747(2) 0.0331(6) Uani d . 1 C
C11 0.7280(3) 0.4419(3) 0.3930(2) 0.0358(6) Uani d . 1 C
C12 0.8546(3) 0.4187(3) 0.4184(3) 0.0466(7) Uani d . 1 C
H12A 0.8620 0.3922 0.4911 0.056 Uiso calc R 1 H
H12B 0.8831 0.3480 0.3752 0.056 Uiso calc R 1 H
C13 0.9942(3) 0.5275(3) 0.3105(2) 0.0451(7) Uani d . 1 C
H13A 0.9972 0.4389 0.2841 0.054 Uiso calc R 1 H
H13B 1.0723 0.5532 0.3295 0.054 Uiso calc R 1 H
C14 0.9498(3) 0.6167(4) 0.2245(2) 0.0454(8) Uani d . 1 C

loop_
_atom_site_aniso_label
_atom_site_aniso_U_11
_atom_site_aniso_U_22
_atom_site_aniso_U_33
_atom_site_aniso_U_12
_atom_site_aniso_U_13
_atom_site_aniso_U_23
Co 0.02868(19) 0.02559(19) 0.02964(19) -0.00107(14) 0.00109(13) -0.00231(14)
N1 0.0553(16) 0.0254(12) 0.0503(15) 0.0000(11) 0.0060(12) 0.0027(11)
N3 0.0288(11) 0.0279(11) 0.0437(13) -0.0012(9) 0.0055(10) -0.0015(10)
N4 0.0448(16) 0.064(2) 0.0542(17) -0.0099(14) 0.0011(13) 0.0031(15)
O1 0.0388(11) 0.0246(9) 0.0462(11) -0.0010(8) -0.0070(9) -0.0026(8)
O2 0.0543(14) 0.0275(10) 0.0764(17) -0.0067(10) -0.0050(12) -0.0008(11)
O3 0.0380(10) 0.0354(10) 0.0311(9) 0.0019(8) -0.0028(8) 0.0013(8)
O4 0.0443(11) 0.0470(12) 0.0312(10) 0.0137(10) 0.0036(8) 0.0056(9)
O5 0.084(2) 0.156(3) 0.0348(13) 0.077(2) 0.0193(12) 0.0217(16)
O6 0.0341(10) 0.0511(13) 0.0379(11) -0.0119(9) 0.0041(8) -0.0062(9)
O7 0.0444(11) 0.0561(13) 0.0320(10) -0.0190(10) 0.0042(9) -0.0068(9)
O8 0.0594(16) 0.0578(17) 0.088(2) -0.0173(13) -0.0036(14) -0.0026(15)
O9 0.0319(13) 0.092(2) 0.132(3) 0.0051(14) -0.0017(15) 0.014(2)
O1W 0.0481(14) 0.0512(15) 0.109(2) -0.0052(12) 0.0254(14) 0.0043(15)
C2 0.0404(16) 0.0305(14) 0.0518(17) -0.0049(12) 0.0087(13) -0.0001(13)
C4 0.0383(15) 0.0391(15) 0.0379(15) -0.0047(13) 0.0029(12) 0.0003(13)
C5 0.0359(15) 0.0514(18) 0.0335(14) -0.0081(13) -0.0006(12) 0.0005(13)
C6 0.0484(18) 0.055(2) 0.0412(16) 0.0143(16) -0.0003(14) 0.0005(15)
C7 0.0536(19) 0.0390(16) 0.0463(17) 0.0105(14) 0.0007(14) 0.0005(14)
C8 0.0467(16) 0.0356(15) 0.0313(13) 0.0078(12) 0.0034(12) 0.0016(12)
C9 0.0341(13) 0.0355(14) 0.0297(13) -0.0004(11) 0.0048(10) 0.0002(11)
C11 0.0462(16) 0.0283(13) 0.0328(14) -0.0022(12) -0.0003(12) -0.0024(11)
C12 0.0483(17) 0.0340(15) 0.0576(19) 0.0033(13) -0.0040(15) 0.0097(14)
C13 0.0377(15) 0.058(2) 0.0400(16) 0.0168(14) 0.0040(12) 0.0064(14)
C14 0.0350(15) 0.068(2) 0.0330(14) 0.0156(15) 0.0009(12) 0.0018(15)

loop_
_atom_type_symbol
_atom_type_description
_atom_type_scat_dispersion_real
_atom_type_scat_dispersion_imag
_atom_type_scat_source
C C 0.0033 0.0000 'International Tables Vol C Tables 4.2.6.8 and 6.1.1.4'
H H 0.0000 0.0000 'International Tables Vol C Tables 4.2.6.8 and 6.1.1.4'
N N 0.0061 0.0000 'International Tables Vol C Tables 4.2.6.8 and 6.1.1.4'
O O 0.0106 0.0000 'International Tables Vol C Tables 4.2.6.8 and 6.1.1.4'
Co Co 0.3494 0.0000 'International Tables Vol C Tables 4.2.6.8 and 6.1.1.4'

loop_
_geom_angle_atom_site_label_1
_geom_angle_atom_site_label_2
_geom_angle_atom_site_label_3
_geom_angle
_geom_angle_publ_flag
O1 Co O6 164.69(8) ?
O1 Co N3 100.71(8) ?
O6 Co N3 93.34(8) ?
O1 Co O4 94.58(8) ?
O6 Co O4 89.97(8) ?
N3 Co O4 95.88(8) ?
O1 Co O7 85.91(8) ?
O6 Co O7 86.72(8) ?
N3 Co O7 95.46(9) ?
O4 Co O7 168.35(8) ?
O1 Co O3 78.26(8) ?
O6 Co O3 88.50(8) ?
N3 Co O3 173.17(8) ?
O4 Co O3 77.53(7) ?
O7 Co O3 91.21(8) ?
C2 N1 C8 106.8(2) ?
C2 N1 H1 126.6 ?
C8 N1 H1 126.6 ?
C2 N3 C9 104.2(2) ?
C2 N3 Co 121.71(19) ?
C9 N3 Co 133.79(18) ?
O8 N4 O9 122.3(3) ?
O8 N4 C5 119.8(3) ?
O9 N4 C5 117.9(3) ?
C11 O1 Co 117.63(18) n
C12 O3 Co 109.02(16) n
C13 O3 Co 111.03(16) n
C14 O4 Co 117.68(19) n
C12 O3 C13 115.5(2) n
Co O6 H6A 112.8 ?
Co O6 H6B 123.3 ?
H6A O6 H6B 118.7 ?
Co O7 H7A 111.8 ?
Co O7 H7B 133.0 ?
H7A O7 H7B 106.9 ?
H1A O1W H1B 111.4 ?
N3 C2 N1 114.2(3) ?
N3 C2 H2 122.9 ?
N1 C2 H2 122.9 ?
C9 C4 C5 114.8(3) ?
C9 C4 H4 122.6 ?
C5 C4 H4 122.6 ?
C6 C5 C4 123.7(3) ?
C6 C5 N4 118.7(3) ?
C4 C5 N4 117.5(3) ?
C7 C6 C5 121.5(3) ?
C7 C6 H6 119.2 ?
C5 C6 H6 119.2 ?
C6 C7 C8 116.0(3) ?
C6 C7 H7 122.0 ?
C8 C7 H7 122.0 ?
N1 C8 C7 130.1(3) ?
N1 C8 C9 106.3(3) ?
C7 C8 C9 123.6(3) ?
C4 C9 N3 131.2(3) ?
C4 C9 C8 120.4(3) ?
N3 C9 C8 108.4(2) ?
O2 C11 O1 125.0(3) ?
O2 C11 C12 116.5(3) ?
O1 C11 C12 118.4(3) ?
O3 C12 C11 112.6(2) ?
O3 C12 H12A 109.1 ?
C11 C12 H12A 109.1 ?
O3 C12 H12B 109.1 ?
C11 C12 H12B 109.1 ?
H12A C12 H12B 107.8 ?
O3 C13 C14 112.5(2) ?
O3 C13 H13A 109.1 ?
C14 C13 H13A 109.1 ?
O3 C13 H13B 109.1 ?
C14 C13 H13B 109.1 ?
H13A C13 H13B 107.8 ?
O5 C14 O4 125.7(3) ?
O5 C14 C13 115.8(3) ?
O4 C14 C13 118.6(3) ?

loop_
_geom_bond_atom_site_label_1
_geom_bond_atom_site_label_2
_geom_bond_distance
_geom_bond_publ_flag
Co O1 2.0541(19) y
Co O3 2.1824(19) y
Co O4 2.103(2) y
Co O6 2.0876(19) y
Co O7 2.120(2) y
Co N3 2.089(2) y
N1 C2 1.331(4) ?
N1 C8 1.356(4) ?
N1 H1 0.8600 ?
N3 C2 1.319(4) ?
N3 C9 1.390(3) ?
N4 O8 1.224(4) ?
N4 O9 1.239(4) ?
N4 C5 1.449(4) ?
O1 C11 1.248(3) ?
O2 C11 1.242(3) ?
O3 C12 1.417(4) ?
O3 C13 1.424(3) ?
O4 C14 1.254(4) ?
O5 C14 1.232(4) ?
O6 H6A 0.8914 ?
O6 H6B 0.8246 ?
O7 H7A 0.8974 ?
O7 H7B 0.8646 ?
O1W H1A 0.8977 ?
O1W H1B 0.8981 ?
C2 H2 0.9300 ?
C4 C9 1.378(4) ?
C4 C5 1.406(4) ?
C4 H4 0.9300 ?
C5 C6 1.391(5) ?
C6 C7 1.343(5) ?
C6 H6 0.9300 ?
C7 C8 1.392(4) ?
C7 H7 0.9300 ?
C8 C9 1.407(4) ?
C11 C12 1.516(4) ?
C12 H12A 0.9700 ?
C12 H12B 0.9700 ?
C13 C14 1.516(4) ?
C13 H13A 0.9700 ?
C13 H13B 0.9700 ?

loop_
_geom_hbond_atom_site_label_D
_geom_hbond_atom_site_label_H
_geom_hbond_atom_site_label_A
_geom_hbond_site_symmetry_A
_geom_hbond_distance_DH
_geom_hbond_distance_HA
_geom_hbond_distance_DA
_geom_hbond_angle_DHA
_geom_hbond_publ_flag
N1 H1 O2 1_565 0.86 1.88 2.715(3) 164 y
O1W H1A O2 . 0.90 1.86 2.746(3) 171 y
O1W H1B O8 . 0.90 2.07 2.891(4) 151 y
O6 H6A O5 4_576 0.89 1.76 2.621(3) 162 y
O6 H6B O9 1_655 0.82 2.18 2.998(3) 173 y
O7 H7A O1W 3_666 0.90 1.82 2.709(3) 171 y
O7 H7B O4 4_576 0.86 1.99 2.853(3) 174 y
C2 H2 O6 . 0.93 2.54 3.069(4) 116 y
C2 H2 O5 2_755 0.93 2.31 3.199(5) 160 y
C7 H7 O1W 1_565 0.93 2.58 3.498(4) 168 y
